data_1556523
loop_
_publ_author_name
'Sukhikh, T.S.'
'Vostrikova, K.E.'

_publ_section_title
;
 Assembly of Mn(III) Schiff Base Complexes with Heptacyanorhenate (IV)
;
_journal_name_full Inorganics
_journal_page_first 59
_journal_paper_doi 10.3390/inorganics5030059
_journal_volume 5
_journal_year 2017
_chemical_formula_moiety 'C76 H78 Mn4 N8 O12, 2(F6 P)'
_chemical_formula_sum 'C76 H78 F12 Mn4 N8 O12 P2'
_chemical_formula_weight 1805.16
_space_group_crystal_system triclinic
_space_group_IT_number 2
_space_group_name_Hall '-P 1'
_space_group_name_H-M_alt 'P -1'
_atom_sites_solution_hydrogens geom
_cell_angle_alpha 75.0794(12)
_cell_angle_beta 75.9749(13)
_cell_angle_gamma 84.3937(13)
_cell_formula_units_Z 1
_cell_length_a 11.3880(4)
_cell_length_b 11.8845(4)
_cell_length_c 15.3829(5)
_cell_measurement_reflns_used 9971
_cell_measurement_temperature 150(2)
_cell_measurement_theta_max 29.65
_cell_measurement_theta_min 2.51
_cell_volume 1950.38(12)
_computing_molecular_graphics 'Olex2 (Dolomanov et al., 2009)'
_computing_publication_material 'Olex2 (Dolomanov et al., 2009)'
_computing_structure_refinement 'ShelXL (Sheldrick, 2015)'
_computing_structure_solution 'ShelXT (Sheldrick, 2015)'
_diffrn_ambient_temperature 150(2)
_diffrn_measured_fraction_theta_full 0.993
_diffrn_measured_fraction_theta_max 0.977
_diffrn_measurement_device_type 'CCD area detector'
_diffrn_measurement_method 'phi and omega scans'
_diffrn_radiation_monochromator graphite
_diffrn_radiation_type MoK\a
_diffrn_radiation_wavelength 0.71073
_diffrn_reflns_av_R_equivalents 0.0297
_diffrn_reflns_av_unetI/netI 0.0386
_diffrn_reflns_Laue_measured_fraction_full 0.993
_diffrn_reflns_Laue_measured_fraction_max 0.977
_diffrn_reflns_limit_h_max 15
_diffrn_reflns_limit_h_min -15
_diffrn_reflns_limit_k_max 16
_diffrn_reflns_limit_k_min -14
_diffrn_reflns_limit_l_max 21
_diffrn_reflns_limit_l_min -21
_diffrn_reflns_number 27193
_diffrn_reflns_point_group_measured_fraction_full 0.993
_diffrn_reflns_point_group_measured_fraction_max 0.977
_diffrn_reflns_theta_full 25.242
_diffrn_reflns_theta_max 29.742
_diffrn_reflns_theta_min 2.051
_exptl_absorpt_coefficient_mu 0.768
_exptl_absorpt_correction_T_max 0.7459
_exptl_absorpt_correction_T_min 0.6439
_exptl_absorpt_correction_type multi-scan
_exptl_crystal_colour red
_exptl_crystal_colour_primary red
_exptl_crystal_density_diffrn 1.537
_exptl_crystal_density_meas .
_exptl_crystal_description plate
_exptl_crystal_F_000 924
_exptl_crystal_size_max 0.3
_exptl_crystal_size_mid 0.15
_exptl_crystal_size_min 0.03
_refine_diff_density_max 0.422
_refine_diff_density_min -0.417
_refine_diff_density_rms 0.063
_refine_ls_extinction_coef .
_refine_ls_extinction_method none
_refine_ls_goodness_of_fit_ref 1.022
_refine_ls_hydrogen_treatment constr
_refine_ls_matrix_type full
_refine_ls_number_parameters 520
_refine_ls_number_reflns 10872
_refine_ls_number_restraints 0
_refine_ls_restrained_S_all 1.022
_refine_ls_R_factor_all 0.0414
_refine_ls_R_factor_gt 0.0319
_refine_ls_shift/su_max 0.001
_refine_ls_shift/su_mean 0.000
_refine_ls_structure_factor_coef Fsqd
_refine_ls_weighting_details 'w=1/[\s^2^(Fo^2^)+(0.0350P)^2^+0.8760P] where P=(Fo^2^+2Fc^2^)/3'
_refine_ls_weighting_scheme calc
_refine_ls_wR_factor_gt 0.0780
_refine_ls_wR_factor_ref 0.0828
_reflns_Friedel_coverage 0.000
_reflns_Friedel_fraction_full .
_reflns_Friedel_fraction_max .
_reflns_number_gt 9134
_reflns_number_total 10872
_reflns_threshold_expression 'I > 2\s(I)'
_cod_data_source_file cd2_kv690.cif
_cod_data_source_block kv690
_cod_database_code 1556523
_shelx_space_group_comment
;
The symmetry employed for this shelxl refinement is uniquely defined
by the following loop, which should always be used as a source of
symmetry information in preference to the above space-group names.
They are only intended as comments.
;

loop_
_space_group_symop_operation_xyz
'x, y, z'
'-x, -y, -z'

loop_
_atom_site_label
_atom_site_type_symbol
_atom_site_fract_x
_atom_site_fract_y
_atom_site_fract_z
_atom_site_U_iso_or_equiv
_atom_site_adp_type
_atom_site_occupancy
_atom_site_site_symmetry_order
_atom_site_calc_flag
_atom_site_refinement_flags_posn
_atom_site_refinement_flags_adp
_atom_site_refinement_flags_occupancy
_atom_site_disorder_assembly
_atom_site_disorder_group
Mn1 Mn 0.36700(2) 0.00017(2) 0.46941(2) 0.01121(5) Uani 1 1 d . . . . .
Mn2 Mn 0.04868(2) 0.35521(2) 0.49669(2) 0.01271(5) Uani 1 1 d . . . . .
O11 O 0.42573(9) 0.06634(8) 0.55297(7) 0.01284(19) Uani 1 1 d . . . . .
O12 O 0.41463(9) 0.11805(9) 0.36114(7) 0.0146(2) Uani 1 1 d . . . . .
O21 O -0.08919(9) 0.40613(9) 0.57590(7) 0.0163(2) Uani 1 1 d . . . . .
O22 O -0.03522(9) 0.36210(9) 0.40468(7) 0.0154(2) Uani 1 1 d . . . . .
O31 O 0.19119(9) 0.07841(9) 0.50887(8) 0.0192(2) Uani 1 1 d . . . . .
O32 O 0.02523(9) 0.17741(9) 0.56235(8) 0.0193(2) Uani 1 1 d . . . . .
N11 N 0.33429(10) -0.14495(10) 0.56932(8) 0.0134(2) Uani 1 1 d . . . . .
N12 N 0.31976(11) -0.09909(10) 0.39779(8) 0.0149(2) Uani 1 1 d . . . . .
N21 N 0.15067(10) 0.38111(10) 0.57690(8) 0.0141(2) Uani 1 1 d . . . . .
N22 N 0.20760(10) 0.34527(10) 0.41173(8) 0.0131(2) Uani 1 1 d . . . . .
C33 C 0.08615(12) 0.08355(13) 0.55833(10) 0.0149(3) Uani 1 1 d . . . . .
C34 C 0.02585(14) -0.02692(14) 0.61778(12) 0.0253(3) Uani 1 1 d . . . . .
H34A H 0.0676 -0.0940 0.5960 0.038 Uiso 1 1 calc GR . . . .
H34B H -0.0591 -0.0229 0.6138 0.038 Uiso 1 1 calc GR . . . .
H34C H 0.0300 -0.0355 0.6821 0.038 Uiso 1 1 calc GR . . . .
C110 C 0.36363(12) 0.05386(12) 0.64138(10) 0.0132(3) Uani 1 1 d . . . . .
C111 C 0.36314(13) 0.14256(13) 0.68617(10) 0.0172(3) Uani 1 1 d . . . . .
H111 H 0.4069 0.2107 0.6540 0.021 Uiso 1 1 calc R . . . .
C112 C 0.29984(15) 0.13251(14) 0.77662(11) 0.0224(3) Uani 1 1 d . . . . .
H112 H 0.3001 0.1947 0.8049 0.027 Uiso 1 1 calc R . . . .
C113 C 0.23551(15) 0.03324(15) 0.82746(11) 0.0256(3) Uani 1 1 d . . . . .
C114 C 0.24111(14) -0.05724(14) 0.78534(11) 0.0214(3) Uani 1 1 d . . . . .
H114 H 0.2019 -0.1272 0.8197 0.026 Uiso 1 1 calc R . . . .
C115 C 0.30303(12) -0.04887(12) 0.69321(10) 0.0152(3) Uani 1 1 d . . . . .
C116 C 0.30627(13) -0.14931(12) 0.65583(10) 0.0155(3) Uani 1 1 d . . . . .
H116 H 0.2865 -0.2225 0.6978 0.019 Uiso 1 1 calc R . . . .
C117 C 0.33651(14) -0.24874(12) 0.53351(10) 0.0174(3) Uani 1 1 d . . . . .
H11A H 0.2949 -0.3133 0.5825 0.021 Uiso 1 1 calc R . . . .
H11B H 0.4210 -0.2749 0.5106 0.021 Uiso 1 1 calc R . . . .
C118 C 0.27088(14) -0.21196(13) 0.45547(11) 0.0201(3) Uani 1 1 d . . . . .
H11C H 0.2851 -0.2710 0.4185 0.024 Uiso 1 1 calc R . . . .
H11D H 0.1826 -0.2033 0.4803 0.024 Uiso 1 1 calc R . . . .
C119 C 0.32393(14) -0.07229(13) 0.31052(11) 0.0190(3) Uani 1 1 d . . . . .
H119 H 0.2927 -0.1264 0.2867 0.023 Uiso 1 1 calc R . . . .
C120 C 0.37148(14) 0.03180(13) 0.24640(10) 0.0185(3) Uani 1 1 d . . . . .
C121 C 0.41995(12) 0.11899(12) 0.27399(10) 0.0152(3) Uani 1 1 d . . . . .
C122 C 0.47653(13) 0.21173(13) 0.20368(10) 0.0184(3) Uani 1 1 d . . . . .
H122 H 0.5129 0.2699 0.2196 0.022 Uiso 1 1 calc R . . . .
C123 C 0.47988(15) 0.21928(14) 0.11224(11) 0.0231(3) Uani 1 1 d . . . . .
H123 H 0.5183 0.2833 0.0667 0.028 Uiso 1 1 calc R . . . .
C124 C 0.42882(16) 0.13613(15) 0.08372(11) 0.0254(3) Uani 1 1 d . . . . .
C125 C 0.37627(16) 0.04346(14) 0.15178(11) 0.0245(3) Uani 1 1 d . . . . .
H125 H 0.3419 -0.0148 0.1345 0.029 Uiso 1 1 calc R . . . .
C126 C 0.1623(2) 0.0260(2) 0.92469(14) 0.0485(6) Uani 1 1 d . . . . .
H12A H 0.0826 -0.0044 0.9317 0.073 Uiso 0.54(4) 1 calc GR . P A 1
H12B H 0.1519 0.1038 0.9368 0.073 Uiso 0.54(4) 1 calc GR . P A 1
H12C H 0.2047 -0.0262 0.9687 0.073 Uiso 0.54(4) 1 calc GR . P A 1
H12D H 0.2137 0.0428 0.9621 0.073 Uiso 0.46(4) 1 calc GR . P A 2
H12E H 0.1315 -0.0526 0.9517 0.073 Uiso 0.46(4) 1 calc GR . P A 2
H12F H 0.0941 0.0830 0.9233 0.073 Uiso 0.46(4) 1 calc GR . P A 2
C127 C 0.4321(2) 0.14843(18) -0.01712(12) 0.0381(5) Uani 1 1 d . . . . .
H12G H 0.3735 0.2098 -0.0370 0.057 Uiso 1 1 calc GR . . . .
H12H H 0.4114 0.0745 -0.0257 0.057 Uiso 1 1 calc GR . . . .
H12I H 0.5136 0.1690 -0.0541 0.057 Uiso 1 1 calc GR . . . .
C210 C -0.10615(13) 0.37682(12) 0.66811(10) 0.0146(3) Uani 1 1 d . . . . .
C211 C -0.22497(13) 0.37057(13) 0.72187(10) 0.0173(3) Uani 1 1 d . . . . .
H211 H -0.2910 0.3821 0.6925 0.021 Uiso 1 1 calc R . . . .
C212 C -0.24729(14) 0.34788(14) 0.81707(11) 0.0221(3) Uani 1 1 d . . . . .
H212 H -0.3287 0.3437 0.8517 0.027 Uiso 1 1 calc R . . . .
C213 C -0.15322(15) 0.33094(15) 0.86386(11) 0.0241(3) Uani 1 1 d . . . . .
C214 C -0.03611(15) 0.33728(15) 0.81131(11) 0.0220(3) Uani 1 1 d . . . . .
H214 H 0.0291 0.3269 0.8415 0.026 Uiso 1 1 calc R . . . .
C215 C -0.01021(13) 0.35867(13) 0.71418(10) 0.0162(3) Uani 1 1 d . . . . .
C216 C 0.11429(13) 0.37407(13) 0.66423(10) 0.0165(3) Uani 1 1 d . . . . .
H216 H 0.1728 0.3793 0.6976 0.020 Uiso 1 1 calc R . . . .
C217 C 0.27517(12) 0.41089(13) 0.52686(10) 0.0158(3) Uani 1 1 d . . . . .
H21A H 0.3303 0.3920 0.5699 0.019 Uiso 1 1 calc R . . . .
H21B H 0.2791 0.4951 0.4964 0.019 Uiso 1 1 calc R . . . .
C218 C 0.31110(12) 0.33857(13) 0.45511(10) 0.0162(3) Uani 1 1 d . . . . .
H21C H 0.3839 0.3699 0.4081 0.019 Uiso 1 1 calc R . . . .
H21D H 0.3296 0.2566 0.4850 0.019 Uiso 1 1 calc R . . . .
C219 C 0.22573(12) 0.34242(12) 0.32641(10) 0.0148(3) Uani 1 1 d . . . . .
H219 H 0.3074 0.3372 0.2934 0.018 Uiso 1 1 calc R . . . .
C220 C 0.13257(12) 0.34653(13) 0.27677(10) 0.0154(3) Uani 1 1 d . . . . .
C221 C 0.00774(12) 0.35862(12) 0.31682(10) 0.0140(3) Uani 1 1 d . . . . .
C222 C -0.07408(13) 0.37080(13) 0.25990(10) 0.0172(3) Uani 1 1 d . . . . .
H222 H -0.1581 0.3816 0.2848 0.021 Uiso 1 1 calc R . . . .
C223 C -0.03495(14) 0.36740(15) 0.16825(11) 0.0220(3) Uani 1 1 d . . . . .
H223 H -0.0929 0.3751 0.1316 0.026 Uiso 1 1 calc R . . . .
C224 C 0.08792(15) 0.35296(16) 0.12807(11) 0.0256(3) Uani 1 1 d . . . . .
C225 C 0.16934(14) 0.34381(15) 0.18291(11) 0.0229(3) Uani 1 1 d . . . . .
H225 H 0.2533 0.3354 0.1566 0.027 Uiso 1 1 calc R . . . .
C226 C -0.18098(18) 0.3130(2) 0.96770(12) 0.0392(5) Uani 1 1 d . . . . .
H22A H -0.2067 0.3876 0.9837 0.059 Uiso 1 1 calc GR . . . .
H22B H -0.1082 0.2819 0.9905 0.059 Uiso 1 1 calc GR . . . .
H22C H -0.2460 0.2578 0.9961 0.059 Uiso 1 1 calc GR . . . .
C227 C 0.12999(17) 0.3494(2) 0.02745(13) 0.0413(5) Uani 1 1 d . . . . .
H22D H 0.1201 0.2711 0.0212 0.062 Uiso 1 1 calc GR . . . .
H22E H 0.2155 0.3687 0.0054 0.062 Uiso 1 1 calc GR . . . .
H22F H 0.0815 0.4061 -0.0093 0.062 Uiso 1 1 calc GR . . . .
P1 P 0.40241(3) 0.46508(3) 0.78271(3) 0.01809(8) Uani 1 1 d . . . . .
F1 F 0.52734(9) 0.53093(9) 0.74695(8) 0.0337(2) Uani 1 1 d . . . . .
F2 F 0.27674(9) 0.39995(9) 0.81722(8) 0.0312(2) Uani 1 1 d . . . . .
F3 F 0.33203(9) 0.58293(9) 0.80257(9) 0.0354(3) Uani 1 1 d . . . . .
F4 F 0.47211(9) 0.34826(9) 0.76188(9) 0.0370(3) Uani 1 1 d . . . . .
F5 F 0.37929(12) 0.50241(11) 0.68003(8) 0.0456(3) Uani 1 1 d . . . . .
F6 F 0.42352(10) 0.42974(10) 0.88447(7) 0.0377(3) Uani 1 1 d . . . . .

loop_
_atom_site_aniso_label
_atom_site_aniso_U_11
_atom_site_aniso_U_22
_atom_site_aniso_U_33
_atom_site_aniso_U_23
_atom_site_aniso_U_13
_atom_site_aniso_U_12
Mn1 0.01239(10) 0.00935(10) 0.01236(10) -0.00251(8) -0.00307(7) -0.00228(7)
Mn2 0.01067(10) 0.01597(11) 0.01313(10) -0.00593(8) -0.00376(8) 0.00098(8)
O11 0.0136(4) 0.0130(5) 0.0127(5) -0.0044(4) -0.0026(4) -0.0018(4)
O12 0.0170(5) 0.0124(5) 0.0144(5) -0.0024(4) -0.0035(4) -0.0027(4)
O21 0.0152(5) 0.0218(5) 0.0133(5) -0.0071(4) -0.0049(4) 0.0051(4)
O22 0.0128(4) 0.0221(5) 0.0127(5) -0.0060(4) -0.0034(4) -0.0011(4)
O31 0.0130(5) 0.0178(5) 0.0252(6) -0.0046(4) -0.0028(4) 0.0021(4)
O32 0.0171(5) 0.0159(5) 0.0237(6) -0.0052(4) -0.0034(4) 0.0026(4)
N11 0.0136(5) 0.0097(5) 0.0174(6) -0.0034(4) -0.0040(4) -0.0011(4)
N12 0.0162(5) 0.0127(6) 0.0169(6) -0.0036(5) -0.0049(5) -0.0032(4)
N21 0.0136(5) 0.0131(6) 0.0172(6) -0.0042(5) -0.0064(4) 0.0011(4)
N22 0.0107(5) 0.0115(5) 0.0170(6) -0.0031(5) -0.0036(4) -0.0003(4)
C33 0.0139(6) 0.0156(7) 0.0167(7) -0.0034(5) -0.0066(5) -0.0014(5)
C34 0.0189(7) 0.0183(8) 0.0344(9) 0.0009(7) -0.0043(7) -0.0035(6)
C110 0.0122(6) 0.0131(6) 0.0147(6) -0.0038(5) -0.0036(5) 0.0009(5)
C111 0.0189(7) 0.0150(7) 0.0181(7) -0.0046(6) -0.0046(5) -0.0009(5)
C112 0.0272(8) 0.0213(8) 0.0207(8) -0.0111(6) -0.0023(6) -0.0014(6)
C113 0.0286(8) 0.0290(9) 0.0179(7) -0.0096(7) 0.0030(6) -0.0047(7)
C114 0.0230(7) 0.0227(8) 0.0162(7) -0.0034(6) 0.0009(6) -0.0070(6)
C115 0.0154(6) 0.0151(7) 0.0153(7) -0.0043(5) -0.0034(5) -0.0009(5)
C116 0.0159(6) 0.0127(6) 0.0170(7) -0.0017(5) -0.0031(5) -0.0028(5)
C117 0.0233(7) 0.0098(6) 0.0190(7) -0.0044(5) -0.0031(6) -0.0023(5)
C118 0.0266(8) 0.0145(7) 0.0209(7) -0.0028(6) -0.0070(6) -0.0087(6)
C119 0.0227(7) 0.0172(7) 0.0207(7) -0.0071(6) -0.0082(6) -0.0021(6)
C120 0.0224(7) 0.0167(7) 0.0169(7) -0.0045(6) -0.0052(6) -0.0005(6)
C121 0.0147(6) 0.0140(6) 0.0160(7) -0.0030(5) -0.0036(5) 0.0029(5)
C122 0.0174(7) 0.0157(7) 0.0197(7) -0.0025(6) -0.0015(6) -0.0005(5)
C123 0.0245(8) 0.0204(8) 0.0177(7) 0.0008(6) 0.0007(6) 0.0030(6)
C124 0.0343(9) 0.0238(8) 0.0164(7) -0.0045(6) -0.0055(6) 0.0063(7)
C125 0.0369(9) 0.0205(8) 0.0192(8) -0.0073(6) -0.0102(7) 0.0009(7)
C126 0.0661(15) 0.0483(13) 0.0268(10) -0.0208(9) 0.0184(10) -0.0229(11)
C127 0.0633(13) 0.0321(10) 0.0174(8) -0.0047(7) -0.0099(8) 0.0038(9)
C210 0.0180(6) 0.0119(6) 0.0147(6) -0.0048(5) -0.0039(5) 0.0004(5)
C211 0.0170(6) 0.0176(7) 0.0188(7) -0.0063(6) -0.0049(5) 0.0002(5)
C212 0.0206(7) 0.0260(8) 0.0185(7) -0.0061(6) -0.0006(6) -0.0028(6)
C213 0.0277(8) 0.0284(9) 0.0153(7) -0.0035(6) -0.0044(6) -0.0033(7)
C214 0.0241(7) 0.0263(8) 0.0170(7) -0.0039(6) -0.0086(6) -0.0009(6)
C215 0.0195(7) 0.0140(7) 0.0161(7) -0.0039(5) -0.0061(5) 0.0004(5)
C216 0.0187(7) 0.0147(7) 0.0182(7) -0.0036(5) -0.0095(5) 0.0012(5)
C217 0.0140(6) 0.0148(7) 0.0199(7) -0.0034(6) -0.0064(5) -0.0025(5)
C218 0.0119(6) 0.0184(7) 0.0196(7) -0.0046(6) -0.0060(5) 0.0005(5)
C219 0.0119(6) 0.0141(6) 0.0181(7) -0.0052(5) -0.0016(5) -0.0003(5)
C220 0.0140(6) 0.0170(7) 0.0161(7) -0.0057(5) -0.0033(5) -0.0011(5)
C221 0.0152(6) 0.0130(6) 0.0145(6) -0.0046(5) -0.0030(5) -0.0014(5)
C222 0.0140(6) 0.0214(7) 0.0174(7) -0.0061(6) -0.0034(5) -0.0029(5)
C223 0.0195(7) 0.0312(9) 0.0185(7) -0.0083(6) -0.0071(6) -0.0027(6)
C224 0.0222(7) 0.0405(10) 0.0164(7) -0.0122(7) -0.0028(6) -0.0024(7)
C225 0.0158(7) 0.0348(9) 0.0192(7) -0.0115(7) -0.0010(6) 0.0002(6)
C226 0.0346(10) 0.0652(14) 0.0157(8) -0.0057(9) -0.0045(7) -0.0058(9)
C227 0.0278(9) 0.0797(16) 0.0207(9) -0.0223(10) -0.0038(7) 0.0004(10)
P1 0.01761(18) 0.01566(18) 0.02115(19) -0.00175(15) -0.00633(15) -0.00373(14)
F1 0.0221(5) 0.0265(5) 0.0486(7) -0.0074(5) 0.0013(5) -0.0107(4)
F2 0.0217(5) 0.0310(6) 0.0428(6) -0.0114(5) -0.0045(4) -0.0108(4)
F3 0.0250(5) 0.0231(5) 0.0615(8) -0.0154(5) -0.0119(5) 0.0022(4)
F4 0.0280(5) 0.0256(5) 0.0596(8) -0.0196(5) -0.0039(5) -0.0006(4)
F5 0.0581(8) 0.0547(8) 0.0239(6) 0.0008(5) -0.0177(5) -0.0086(6)
F6 0.0431(6) 0.0454(7) 0.0268(5) -0.0019(5) -0.0172(5) -0.0068(5)

loop_
_atom_type_symbol
_atom_type_description
_atom_type_scat_dispersion_real
_atom_type_scat_dispersion_imag
_atom_type_scat_source
C C 0.0033 0.0016 'International Tables Vol C Tables 4.2.6.8 and 6.1.1.4'
H H 0.0000 0.0000 'International Tables Vol C Tables 4.2.6.8 and 6.1.1.4'
F F 0.0171 0.0103 'International Tables Vol C Tables 4.2.6.8 and 6.1.1.4'
Mn Mn 0.3368 0.7283 'International Tables Vol C Tables 4.2.6.8 and 6.1.1.4'
N N 0.0061 0.0033 'International Tables Vol C Tables 4.2.6.8 and 6.1.1.4'
O O 0.0106 0.0060 'International Tables Vol C Tables 4.2.6.8 and 6.1.1.4'
P P 0.1023 0.0942 'International Tables Vol C Tables 4.2.6.8 and 6.1.1.4'

loop_
_geom_angle_atom_site_label_1
_geom_angle_atom_site_label_2
_geom_angle_atom_site_label_3
_geom_angle
_geom_angle_site_symmetry_1
_geom_angle_site_symmetry_3
O11 Mn1 O11 77.61(4) . 2_656
O11 Mn1 O31 90.21(4) . .
O11 Mn1 N11 88.48(5) . .
O11 Mn1 N12 168.07(5) . .
O12 Mn1 O11 86.88(4) . 2_656
O12 Mn1 O11 98.16(4) . .
O12 Mn1 O31 94.43(4) . .
O12 Mn1 N11 168.96(5) . .
O12 Mn1 N12 90.99(5) . .
O31 Mn1 O11 167.81(4) . 2_656
N11 Mn1 O11 85.94(4) . 2_656
N11 Mn1 O31 94.36(4) . .
N11 Mn1 N12 81.35(5) . .
N12 Mn1 O11 95.37(4) . 2_656
N12 Mn1 O31 96.72(5) . .
O21 Mn2 O32 94.16(4) . .
O21 Mn2 N21 89.24(5) . .
O21 Mn2 N22 164.07(5) . .
O22 Mn2 O21 92.95(4) . .
O22 Mn2 O32 97.34(4) . .
O22 Mn2 N21 167.48(5) . .
O22 Mn2 N22 92.58(5) . .
N21 Mn2 O32 94.80(5) . .
N22 Mn2 O32 99.93(4) . .
N22 Mn2 N21 82.26(5) . .
Mn1 O11 Mn1 102.39(4) . 2_656
C110 O11 Mn1 120.32(8) . .
C110 O11 Mn1 116.28(8) . 2_656
C121 O12 Mn1 129.98(9) . .
C210 O21 Mn2 122.89(9) . .
C221 O22 Mn2 129.40(9) . .
C33 O31 Mn1 155.01(10) . .
C33 O32 Mn2 136.00(10) . .
C116 N11 Mn1 124.96(10) . .
C116 N11 C117 122.22(12) . .
C117 N11 Mn1 112.67(9) . .
C118 N12 Mn1 113.63(9) . .
C119 N12 Mn1 126.73(10) . .
C119 N12 C118 119.58(12) . .
C216 N21 Mn2 124.92(10) . .
C216 N21 C217 121.85(12) . .
C217 N21 Mn2 113.22(9) . .
C218 N22 Mn2 113.69(9) . .
C219 N22 Mn2 126.08(10) . .
C219 N22 C218 120.22(12) . .
O31 C33 O32 123.85(13) . .
O31 C33 C34 120.04(13) . .
O32 C33 C34 116.11(13) . .
O11 C110 C111 119.67(12) . .
O11 C110 C115 122.51(12) . .
C111 C110 C115 117.74(13) . .
C112 C111 C110 120.99(14) . .
C111 C112 C113 121.74(14) . .
C112 C113 C126 121.03(15) . .
C114 C113 C112 117.53(14) . .
C114 C113 C126 121.44(15) . .
C113 C114 C115 121.95(14) . .
C110 C115 C116 122.17(13) . .
C114 C115 C110 119.89(13) . .
C114 C115 C116 117.89(13) . .
N11 C116 C115 123.56(13) . .
N11 C117 C118 105.80(12) . .
N12 C118 C117 106.75(11) . .
N12 C119 C120 125.60(14) . .
C121 C120 C119 122.20(14) . .
C125 C120 C119 117.98(14) . .
C125 C120 C121 119.70(14) . .
O12 C121 C120 123.88(13) . .
O12 C121 C122 118.82(13) . .
C122 C121 C120 117.30(14) . .
C123 C122 C121 121.03(14) . .
C122 C123 C124 122.55(15) . .
C123 C124 C127 121.11(15) . .
C125 C124 C123 116.81(15) . .
C125 C124 C127 122.08(16) . .
C124 C125 C120 122.54(15) . .
O21 C210 C211 118.70(13) . .
O21 C210 C215 123.21(13) . .
C211 C210 C215 117.98(13) . .
C212 C211 C210 120.91(14) . .
C211 C212 C213 121.86(14) . .
C212 C213 C226 120.47(15) . .
C214 C213 C212 117.48(14) . .
C214 C213 C226 121.97(15) . .
C213 C214 C215 122.06(14) . .
C210 C215 C216 121.69(13) . .
C214 C215 C210 119.68(13) . .
C214 C215 C216 118.27(13) . .
N21 C216 C215 123.80(13) . .
N21 C217 C218 106.47(11) . .
N22 C218 C217 107.12(11) . .
N22 C219 C220 125.46(13) . .
C221 C220 C219 122.91(13) . .
C225 C220 C219 117.69(13) . .
C225 C220 C221 119.33(13) . .
O22 C221 C220 123.49(13) . .
O22 C221 C222 118.62(12) . .
C222 C221 C220 117.87(13) . .
C223 C222 C221 121.26(13) . .
C222 C223 C224 121.59(14) . .
C223 C224 C227 121.21(15) . .
C225 C224 C223 117.57(14) . .
C225 C224 C227 121.22(15) . .
C224 C225 C220 122.35(14) . .
F1 P1 F2 179.21(7) . .
F1 P1 F3 90.08(6) . .
F1 P1 F5 90.17(7) . .
F2 P1 F3 89.74(6) . .
F2 P1 F5 89.06(6) . .
F4 P1 F1 89.94(6) . .
F4 P1 F2 90.22(6) . .
F4 P1 F3 179.38(7) . .
F4 P1 F5 90.09(7) . .
F5 P1 F3 89.30(7) . .
F6 P1 F1 90.13(6) . .
F6 P1 F2 90.65(6) . .
F6 P1 F3 89.82(7) . .
F6 P1 F4 90.80(7) . .
F6 P1 F5 179.07(7) . .

loop_
_geom_bond_atom_site_label_1
_geom_bond_atom_site_label_2
_geom_bond_distance
_geom_bond_site_symmetry_2
Mn1 O11 2.3868(10) 2_656
Mn1 O11 1.9386(10) .
Mn1 O12 1.8814(10) .
Mn1 O31 2.1399(10) .
Mn1 N11 1.9896(12) .
Mn1 N12 1.9938(12) .
Mn2 O21 1.8929(10) .
Mn2 O22 1.8716(10) .
Mn2 O32 2.1064(11) .
Mn2 N21 1.9815(12) .
Mn2 N22 1.9719(11) .
O11 Mn1 2.3868(10) 2_656
O11 C110 1.3499(16) .
O12 C121 1.3244(17) .
O21 C210 1.3404(17) .
O22 C221 1.3312(16) .
O31 C33 1.2578(17) .
O32 C33 1.2622(18) .
N11 C116 1.2796(18) .
N11 C117 1.4705(18) .
N12 C118 1.4800(18) .
N12 C119 1.2874(19) .
N21 C216 1.2894(18) .
N21 C217 1.4686(18) .
N22 C218 1.4752(18) .
N22 C219 1.2871(18) .
C33 C34 1.512(2) .
C110 C111 1.3990(19) .
C110 C115 1.4138(19) .
C111 C112 1.384(2) .
C112 C113 1.399(2) .
C113 C114 1.380(2) .
C113 C126 1.511(2) .
C114 C115 1.404(2) .
C115 C116 1.446(2) .
C117 C118 1.514(2) .
C119 C120 1.428(2) .
C120 C121 1.418(2) .
C120 C125 1.414(2) .
C121 C122 1.410(2) .
C122 C123 1.378(2) .
C123 C124 1.402(2) .
C124 C125 1.378(2) .
C124 C127 1.512(2) .
C210 C211 1.402(2) .
C210 C215 1.412(2) .
C211 C212 1.383(2) .
C212 C213 1.401(2) .
C213 C214 1.380(2) .
C213 C226 1.513(2) .
C214 C215 1.410(2) .
C215 C216 1.444(2) .
C217 C218 1.525(2) .
C219 C220 1.440(2) .
C220 C221 1.4150(19) .
C220 C225 1.410(2) .
C221 C222 1.400(2) .
C222 C223 1.382(2) .
C223 C224 1.399(2) .
C224 C225 1.377(2) .
C224 C227 1.516(2) .
P1 F1 1.5986(10) .
P1 F2 1.6018(10) .
P1 F3 1.6061(11) .
P1 F4 1.5971(11) .
P1 F5 1.6060(12) .
P1 F6 1.5837(11) .
